data_7239143
loop_
_publ_author_name
'Zhang, Zhenhua'
'Chang, Lina'
'Wang, Shaozhong'
'Wang, Huaqin'
'Yao, Zhu-Jun'

_publ_section_title
;
 Synthesis of 2-vinyl-2H-benzotriazoles via NIS-promoted
 regio/stereoselective addition of 1H-benzotriazole to alkynes
;
_journal_issue 40
_journal_name_full 'RSC Advances'
_journal_page_first 18446
_journal_paper_doi 10.1039/c3ra43075h
_journal_volume 3
_journal_year 2013
_chemical_formula_sum 'C19 H18 I N3 O2'
_chemical_formula_weight 447.26
_space_group_IT_number 14
_space_group_name_Hall '-P 2ybc'
_space_group_name_H-M_alt 'P 1 21/c 1'
_symmetry_cell_setting monoclinic
_symmetry_space_group_name_H-M 'P 1 21/c 1'
_atom_sites_solution_hydrogens geom
_atom_sites_solution_primary direct
_atom_sites_solution_secondary difmap
_audit_creation_method SHELXL-97
_cell_angle_alpha 90.00
_cell_angle_beta 103.44(3)
_cell_angle_gamma 90.00
_cell_formula_units_Z 4
_cell_length_a 14.964(3)
_cell_length_b 7.6020(15)
_cell_length_c 16.564(3)
_cell_measurement_reflns_used 25
_cell_measurement_temperature 293(2)
_cell_measurement_theta_max 13
_cell_measurement_theta_min 10
_cell_volume 1832.7(7)
_computing_structure_refinement 'SHELXL-97 (Sheldrick, 1997)'
_computing_structure_solution 'SHELXS-97 (Sheldrick, 1990)'
_diffrn_ambient_temperature 293(2)
_diffrn_measured_fraction_theta_full 0.995
_diffrn_measured_fraction_theta_max 0.995
_diffrn_measurement_device_type 'Nonius CAD4'
_diffrn_measurement_method \w/2\q
_diffrn_radiation_monochromator graphite
_diffrn_radiation_source 'fine-focus sealed tube'
_diffrn_radiation_type MoK\a
_diffrn_radiation_wavelength 0.71073
_diffrn_reflns_av_R_equivalents 0.0568
_diffrn_reflns_av_sigmaI/netI 0.0456
_diffrn_reflns_limit_h_max 18
_diffrn_reflns_limit_h_min 0
_diffrn_reflns_limit_k_max 9
_diffrn_reflns_limit_k_min 0
_diffrn_reflns_limit_l_max 19
_diffrn_reflns_limit_l_min -19
_diffrn_reflns_number 3488
_diffrn_reflns_theta_full 25.42
_diffrn_reflns_theta_max 25.42
_diffrn_reflns_theta_min 1.40
_diffrn_standards_decay_% 1
_diffrn_standards_interval_count 200
_diffrn_standards_interval_time 2h
_diffrn_standards_number 3
_exptl_absorpt_coefficient_mu 1.764
_exptl_absorpt_correction_T_max 0.8433
_exptl_absorpt_correction_T_min 0.7192
_exptl_absorpt_correction_type psi-scan
_exptl_absorpt_process_details '(North, Phillips, Mathews,1968)'
_exptl_crystal_density_diffrn 1.621
_exptl_crystal_density_method 'not measured'
_exptl_crystal_F_000 888
_exptl_crystal_size_max 0.20
_exptl_crystal_size_mid 0.10
_exptl_crystal_size_min 0.10
_refine_diff_density_max 0.773
_refine_diff_density_min -0.693
_refine_diff_density_rms 0.121
_refine_ls_extinction_method none
_refine_ls_goodness_of_fit_ref 1.009
_refine_ls_hydrogen_treatment constr
_refine_ls_matrix_type full
_refine_ls_number_parameters 226
_refine_ls_number_reflns 3353
_refine_ls_number_restraints 0
_refine_ls_restrained_S_all 1.009
_refine_ls_R_factor_all 0.0939
_refine_ls_R_factor_gt 0.0634
_refine_ls_shift/su_max 0.001
_refine_ls_shift/su_mean 0.000
_refine_ls_structure_factor_coef Fsqd
_refine_ls_weighting_details 'calc w=1/[\s^2^(Fo^2^)+(0.1000P)^2^+1.5000P] where P=(Fo^2^+2Fc^2^)/3'
_refine_ls_weighting_scheme calc
_refine_ls_wR_factor_gt 0.1521
_refine_ls_wR_factor_ref 0.1690
_reflns_number_gt 2317
_reflns_number_total 3353
_reflns_threshold_expression >2sigma(I)
_cod_data_source_file c3ra43075h.txt
_cod_data_source_block b
_cod_depositor_comments
;
The following automatic conversions were performed:

data item '_symmetry_cell_setting' value 'Monoclinic' was changed to
'monoclinic' in accordance with the
/home/saulius/struct/COD-crude-data/automatic-downloads/DataCite-retrospective/RSC/depositions/lib/dictionaries/cif_core.dic
dictionary named 'cif_core.dic' version 2.4.2 last updated on
2011-04-26.

Automatic conversion script
Id: cif_fix_values 6909 2019-04-08 15:41:33Z antanas 
;
_cod_original_cell_volume 1832.7(6)
_cod_original_sg_symbol_H-M P21/C
_cod_database_code 7239143

loop_
_symmetry_equiv_pos_as_xyz
'x, y, z'
'-x, y+1/2, -z+1/2'
'-x, -y, -z'
'x, -y-1/2, z-1/2'

loop_
_atom_site_label
_atom_site_type_symbol
_atom_site_fract_x
_atom_site_fract_y
_atom_site_fract_z
_atom_site_U_iso_or_equiv
_atom_site_adp_type
_atom_site_occupancy
_atom_site_symmetry_multiplicity
_atom_site_calc_flag
_atom_site_refinement_flags
I I 0.19817(4) 0.14746(8) 0.83516(3) 0.0742(3) Uani 1 1 d .
N1 N 0.2873(3) -0.1241(6) 1.0700(3) 0.0373(11) Uani 1 1 d .
O1 O -0.1018(3) -0.4187(7) 0.8721(3) 0.0526(11) Uani 1 1 d .
C1 C 0.3727(4) -0.2681(8) 1.1646(4) 0.0429(14) Uani 1 1 d .
O2 O 0.0175(3) -0.4304(7) 0.7821(3) 0.0590(13) Uani 1 1 d .
N2 N 0.3463(3) -0.2563(7) 1.0807(3) 0.0448(13) Uani 1 1 d .
C2 C 0.4336(5) -0.3849(10) 1.2163(5) 0.063(2) Uani 1 1 d .
H2B H 0.4657 -0.4704 1.1944 0.076 Uiso 1 1 calc R
N3 N 0.2724(4) -0.0459(7) 1.1372(3) 0.0451(13) Uani 1 1 d .
C3 C 0.4433(6) -0.3665(11) 1.2999(5) 0.074(2) Uani 1 1 d .
H3B H 0.4819 -0.4432 1.3357 0.088 Uiso 1 1 calc R
C4 C 0.3971(5) -0.2363(13) 1.3334(4) 0.066(2) Uani 1 1 d .
H4A H 0.4073 -0.2277 1.3908 0.079 Uiso 1 1 calc R
C5 C 0.3378(5) -0.1216(11) 1.2859(4) 0.0584(19) Uani 1 1 d .
H5A H 0.3066 -0.0368 1.3091 0.070 Uiso 1 1 calc R
C6 C 0.3263(4) -0.1387(8) 1.1992(4) 0.0402(14) Uani 1 1 d .
C7 C 0.2377(4) -0.0718(8) 0.9860(3) 0.0410(14) Uani 1 1 d .
C8 C 0.1493(4) -0.1702(8) 0.9587(4) 0.0399(14) Uani 1 1 d .
C9 C 0.0868(4) -0.1741(9) 1.0072(4) 0.0460(15) Uani 1 1 d .
H9A H 0.1016 -0.1212 1.0593 0.055 Uiso 1 1 calc R
C10 C 0.0019(4) -0.2551(9) 0.9806(4) 0.0453(15) Uani 1 1 d .
H10A H -0.0403 -0.2520 1.0139 0.054 Uiso 1 1 calc R
C11 C -0.0199(4) -0.3398(8) 0.9055(4) 0.0412(14) Uani 1 1 d .
C12 C 0.0443(4) -0.3418(8) 0.8565(4) 0.0397(14) Uani 1 1 d .
C13 C 0.1285(4) -0.2591(9) 0.8826(4) 0.0449(15) Uani 1 1 d .
H13A H 0.1710 -0.2626 0.8496 0.054 Uiso 1 1 calc R
C14 C -0.1725(5) -0.4008(10) 0.9152(5) 0.061(2) Uani 1 1 d .
H14A H -0.2267 -0.4597 0.8850 0.092 Uiso 1 1 calc R
H14B H -0.1856 -0.2783 0.9205 0.092 Uiso 1 1 calc R
H14C H -0.1530 -0.4522 0.9694 0.092 Uiso 1 1 calc R
C15 C 0.0689(5) -0.4039(11) 0.7210(4) 0.063(2) Uani 1 1 d .
H15A H 0.0428 -0.4728 0.6727 0.095 Uiso 1 1 calc R
H15B H 0.1314 -0.4392 0.7428 0.095 Uiso 1 1 calc R
H15C H 0.0671 -0.2817 0.7061 0.095 Uiso 1 1 calc R
C16 C 0.2725(4) 0.0570(8) 0.9511(3) 0.0415(14) Uani 1 1 d .
C17 C 0.3701(4) 0.1578(7) 0.9909(3) 0.0379(14) Uani 1 1 d .
H17A H 0.4077 0.1049 1.0415 0.045 Uiso 1 1 calc R
C18 C 0.3709(6) 0.3442(10) 0.9880(5) 0.065(2) Uani 1 1 d .
H18A H 0.4078 0.4066 1.0352 0.078 Uiso 1 1 calc R
H18B H 0.3149 0.4036 0.9600 0.078 Uiso 1 1 calc R
C19 C 0.4194(5) 0.2343(10) 0.9369(5) 0.063(2) Uani 1 1 d .
H19A H 0.3931 0.2271 0.8777 0.076 Uiso 1 1 calc R
H19B H 0.4860 0.2301 0.9529 0.076 Uiso 1 1 calc R

loop_
_atom_site_aniso_label
_atom_site_aniso_U_11
_atom_site_aniso_U_22
_atom_site_aniso_U_33
_atom_site_aniso_U_23
_atom_site_aniso_U_13
_atom_site_aniso_U_12
I 0.0685(4) 0.0839(4) 0.0566(4) 0.0326(3) -0.0135(2) -0.0174(3)
N1 0.042(3) 0.036(3) 0.032(3) 0.004(2) 0.004(2) 0.000(2)
O1 0.040(2) 0.069(3) 0.050(3) 0.000(2) 0.013(2) -0.014(2)
C1 0.049(4) 0.040(3) 0.036(3) 0.007(3) 0.000(3) -0.001(3)
O2 0.059(3) 0.084(3) 0.036(2) -0.017(2) 0.013(2) -0.026(3)
N2 0.045(3) 0.043(3) 0.043(3) -0.002(2) 0.002(2) 0.015(3)
C2 0.063(4) 0.053(5) 0.066(5) 0.008(4) -0.002(4) 0.016(4)
N3 0.053(3) 0.049(3) 0.029(2) -0.006(2) 0.002(2) 0.009(3)
C3 0.081(6) 0.072(6) 0.055(5) 0.027(4) -0.010(4) 0.006(5)
C4 0.064(5) 0.095(6) 0.030(3) 0.018(4) -0.006(3) -0.016(5)
C5 0.053(4) 0.085(6) 0.036(4) -0.004(4) 0.007(3) -0.004(4)
C6 0.042(3) 0.044(4) 0.032(3) -0.002(3) 0.002(3) 0.001(3)
C7 0.052(4) 0.041(3) 0.024(3) -0.001(3) -0.002(3) 0.002(3)
C8 0.047(3) 0.041(4) 0.031(3) 0.007(3) 0.008(3) -0.003(3)
C9 0.052(4) 0.054(4) 0.030(3) -0.001(3) 0.004(3) -0.005(3)
C10 0.045(3) 0.051(4) 0.044(4) 0.008(3) 0.019(3) 0.001(3)
C11 0.041(3) 0.047(4) 0.036(3) 0.003(3) 0.009(3) -0.008(3)
C12 0.040(3) 0.045(4) 0.032(3) -0.003(3) 0.003(3) -0.001(3)
C13 0.050(4) 0.051(4) 0.034(3) -0.004(3) 0.011(3) -0.007(3)
C14 0.044(4) 0.057(5) 0.080(5) 0.010(4) 0.011(4) -0.011(3)
C15 0.069(5) 0.085(5) 0.038(4) -0.020(4) 0.017(3) -0.018(4)
C16 0.045(3) 0.042(4) 0.031(3) 0.007(3) -0.004(3) -0.005(3)
C17 0.056(4) 0.032(3) 0.023(3) 0.013(2) 0.005(3) 0.010(3)
C18 0.078(5) 0.054(5) 0.064(5) -0.004(4) 0.015(4) -0.013(4)
C19 0.054(4) 0.063(5) 0.070(5) -0.009(4) 0.009(4) -0.008(4)

loop_
_atom_type_symbol
_atom_type_description
_atom_type_scat_dispersion_real
_atom_type_scat_dispersion_imag
_atom_type_scat_source
C C 0.0033 0.0016 'International Tables Vol C Tables 4.2.6.8 and 6.1.1.4'
H H 0.0000 0.0000 'International Tables Vol C Tables 4.2.6.8 and 6.1.1.4'
N N 0.0061 0.0033 'International Tables Vol C Tables 4.2.6.8 and 6.1.1.4'
O O 0.0106 0.0060 'International Tables Vol C Tables 4.2.6.8 and 6.1.1.4'
I I -0.4742 1.8119 'International Tables Vol C Tables 4.2.6.8 and 6.1.1.4'

loop_
_geom_angle_atom_site_label_1
_geom_angle_atom_site_label_2
_geom_angle_atom_site_label_3
_geom_angle
N2 N1 N3 117.7(5)
N2 N1 C7 120.5(5)
N3 N1 C7 121.8(5)
C11 O1 C14 117.4(5)
N2 C1 C6 108.5(5)
N2 C1 C2 131.0(6)
C6 C1 C2 120.4(6)
C12 O2 C15 118.4(5)
N1 N2 C1 102.4(5)
C3 C2 C1 116.8(7)
C3 C2 H2B 121.6
C1 C2 H2B 121.6
N1 N3 C6 102.6(5)
C2 C3 C4 122.1(7)
C2 C3 H3B 119.0
C4 C3 H3B 119.0
C5 C4 C3 122.9(7)
C5 C4 H4A 118.5
C3 C4 H4A 118.5
C4 C5 C6 116.1(7)
C4 C5 H5A 122.0
C6 C5 H5A 122.0
N3 C6 C1 108.7(5)
N3 C6 C5 129.6(6)
C1 C6 C5 121.7(6)
C16 C7 N1 117.1(5)
C16 C7 C8 131.0(5)
N1 C7 C8 111.6(5)
C9 C8 C13 118.7(6)
C9 C8 C7 120.7(5)
C13 C8 C7 120.7(5)
C8 C9 C10 121.5(6)
C8 C9 H9A 119.2
C10 C9 H9A 119.2
C11 C10 C9 120.2(6)
C11 C10 H10A 119.9
C9 C10 H10A 119.9
O1 C11 C10 125.3(6)
O1 C11 C12 115.8(5)
C10 C11 C12 118.8(6)
O2 C12 C13 123.6(5)
O2 C12 C11 115.4(5)
C13 C12 C11 121.0(5)
C12 C13 C8 119.7(6)
C12 C13 H13A 120.1
C8 C13 H13A 120.1
O1 C14 H14A 109.5
O1 C14 H14B 109.5
H14A C14 H14B 109.5
O1 C14 H14C 109.5
H14A C14 H14C 109.5
H14B C14 H14C 109.5
O2 C15 H15A 109.5
O2 C15 H15B 109.5
H15A C15 H15B 109.5
O2 C15 H15C 109.5
H15A C15 H15C 109.5
H15B C15 H15C 109.5
C7 C16 C17 125.4(5)
C7 C16 I 118.0(4)
C17 C16 I 116.6(4)
C19 C17 C18 63.7(5)
C19 C17 C16 118.9(5)
C18 C17 C16 117.7(6)
C19 C17 H17A 115.5
C18 C17 H17A 115.5
C16 C17 H17A 115.5
C17 C18 C19 57.9(5)
C17 C18 H18A 118.0
C19 C18 H18A 118.0
C17 C18 H18B 118.0
C19 C18 H18B 118.0
H18A C18 H18B 115.2
C17 C19 C18 58.4(5)
C17 C19 H19A 117.9
C18 C19 H19A 117.9
C17 C19 H19B 117.9
C18 C19 H19B 117.9
H19A C19 H19B 115.1

loop_
_geom_bond_atom_site_label_1
_geom_bond_atom_site_label_2
_geom_bond_distance
I C16 2.098(5)
N1 N2 1.322(7)
N1 N3 1.325(7)
N1 C7 1.470(7)
O1 C11 1.360(7)
O1 C14 1.414(8)
C1 N2 1.357(7)
C1 C6 1.401(9)
C1 C2 1.410(9)
O2 C12 1.380(7)
O2 C15 1.420(8)
C2 C3 1.367(12)
C2 H2B 0.9300
N3 C6 1.348(8)
C3 C4 1.394(12)
C3 H3B 0.9300
C4 C5 1.357(11)
C4 H4A 0.9300
C5 C6 1.412(9)
C5 H5A 0.9300
C7 C16 1.306(9)
C7 C8 1.495(9)
C8 C9 1.368(9)
C8 C13 1.400(8)
C9 C10 1.388(9)
C9 H9A 0.9300
C10 C11 1.372(9)
C10 H10A 0.9300
C11 C12 1.394(9)
C12 C13 1.384(9)
C13 H13A 0.9300
C14 H14A 0.9600
C14 H14B 0.9600
C14 H14C 0.9600
C15 H15A 0.9600
C15 H15B 0.9600
C15 H15C 0.9600
C16 C17 1.645(8)
C17 C19 1.410(10)
C17 C18 1.418(9)
C17 H17A 0.9800
C18 C19 1.492(11)
C18 H18A 0.9700
C18 H18B 0.9700
C19 H19A 0.9700
C19 H19B 0.9700

loop_
_geom_torsion_atom_site_label_1
_geom_torsion_atom_site_label_2
_geom_torsion_atom_site_label_3
_geom_torsion_atom_site_label_4
_geom_torsion
N3 N1 N2 C1 0.7(7)
C7 N1 N2 C1 -176.9(5)
C6 C1 N2 N1 0.1(7)
C2 C1 N2 N1 178.8(7)
N2 C1 C2 C3 -177.6(7)
C6 C1 C2 C3 1.0(11)
N2 N1 N3 C6 -1.1(7)
C7 N1 N3 C6 176.4(5)
C1 C2 C3 C4 -1.4(13)
C2 C3 C4 C5 1.6(14)
C3 C4 C5 C6 -1.2(12)
N1 N3 C6 C1 1.1(7)
N1 N3 C6 C5 -177.8(7)
N2 C1 C6 N3 -0.8(7)
C2 C1 C6 N3 -179.7(6)
N2 C1 C6 C5 178.2(6)
C2 C1 C6 C5 -0.7(10)
C4 C5 C6 N3 179.5(7)
C4 C5 C6 C1 0.7(10)
N2 N1 C7 C16 -95.7(7)
N3 N1 C7 C16 86.8(7)
N2 N1 C7 C8 89.2(7)
N3 N1 C7 C8 -88.2(7)
C16 C7 C8 C9 -121.5(8)
N1 C7 C8 C9 52.6(8)
C16 C7 C8 C13 58.0(10)
N1 C7 C8 C13 -127.9(6)
C13 C8 C9 C10 -3.7(10)
C7 C8 C9 C10 175.8(6)
C8 C9 C10 C11 2.5(10)
C14 O1 C11 C10 5.1(9)
C14 O1 C11 C12 -172.5(6)
C9 C10 C11 O1 -177.9(6)
C9 C10 C11 C12 -0.4(10)
C15 O2 C12 C13 -14.5(10)
C15 O2 C12 C11 165.5(6)
O1 C11 C12 O2 -2.7(8)
C10 C11 C12 O2 179.6(6)
O1 C11 C12 C13 177.3(6)
C10 C11 C12 C13 -0.4(9)
O2 C12 C13 C8 179.2(6)
C11 C12 C13 C8 -0.8(10)
C9 C8 C13 C12 2.8(9)
C7 C8 C13 C12 -176.7(6)
N1 C7 C16 C17 3.7(9)
C8 C7 C16 C17 177.6(6)
N1 C7 C16 I -175.4(4)
C8 C7 C16 I -1.6(10)
C7 C16 C17 C19 152.3(7)
I C16 C17 C19 -28.5(7)
C7 C16 C17 C18 -134.1(7)
I C16 C17 C18 45.1(7)
C16 C17 C18 C19 -110.5(6)
C16 C17 C19 C18 108.6(7)
